data_4116942
loop_
_publ_author_name
'Jonathan D. Cohen'
'Sonha C. Payne'
'Karl S. Hagen'
'Joann Sanders-Loehr'

_publ_contact_author
;
     'Karl S. Hagen'
      Department of Chemistry
      Emory University
      1515 Pierce Drive
      Atlanta, GA 30322
      U.S.A.
;
_publ_contact_author_email chemksh@emory.edu
_publ_contact_author_fax '404 727 6586'
_publ_contact_author_phone '404 727 6556'
_publ_section_title
;
 Raman Evidence for a Trapped-Valence FeII-O-FeIII Complex Formed from an
 Outer-Sphere Reaction of Diiron(II) with Dioxygen
;
_journal_name_full 'Journal of the American Chemical Society'
_journal_page_first 2960
_journal_page_last 2961
_journal_paper_doi 10.1021/ja9638871
_journal_volume 119
_journal_year 1997
_chemical_formula_sum 'C84 H95 B Fe2 N7 O5'
_chemical_formula_weight 1405.18
_chemical_name_systematic
; 
 ? 
;
_space_group_IT_number 61
_symmetry_cell_setting orthorhombic
_symmetry_space_group_name_Hall '-P 2ac 2ab'
_symmetry_space_group_name_H-M 'P b c a'
_atom_sites_solution_hydrogens geom
_atom_sites_solution_primary direct
_atom_sites_solution_secondary difmap
_audit_creation_method SHELXL
_cell_angle_alpha 90.00
_cell_angle_beta 90.00
_cell_angle_gamma 90.00
_cell_formula_units_Z 8
_cell_length_a 20.5573(9)
_cell_length_b 19.3176(8)
_cell_length_c 37.7437(14)
_cell_measurement_reflns_used 35
_cell_measurement_temperature 296(2)
_cell_measurement_theta_max 26.92
_cell_measurement_theta_min 12.79
_cell_volume 14988.7(11)
_computing_cell_refinement 'Siemens XSCANS'
_computing_data_collection 'Siemens XSCANS'
_computing_data_reduction 'Siemens SHELXTL'
_computing_molecular_graphics 'Siemens SHELXTL'
_computing_publication_material 'Siemens SHELXTL'
_computing_structure_refinement 'SHELXL-93 (Sheldrick, 1993)'
_computing_structure_solution 'SHELXS-86 (Sheldrick, 1990)'
_diffrn_ambient_temperature 296(2)
_diffrn_measurement_device 'Siemens P4'
_diffrn_measurement_method '\w scans'
_diffrn_radiation_monochromator graphite
_diffrn_radiation_source rotating-anode
_diffrn_radiation_type CuK\a
_diffrn_radiation_wavelength 1.54178
_diffrn_reflns_av_R_equivalents 0.0620
_diffrn_reflns_av_sigmaI/netI 0.0851
_diffrn_reflns_limit_h_max 22
_diffrn_reflns_limit_h_min -1
_diffrn_reflns_limit_k_max 20
_diffrn_reflns_limit_k_min -1
_diffrn_reflns_limit_l_max 1
_diffrn_reflns_limit_l_min -40
_diffrn_reflns_number 11580
_diffrn_reflns_theta_max 56.75
_diffrn_reflns_theta_min 2.34
_diffrn_standards_decay_% 29.10
_diffrn_standards_interval_count 97
_diffrn_standards_number 3
_exptl_absorpt_coefficient_mu 3.543
_exptl_absorpt_correction_T_max 0.1007
_exptl_absorpt_correction_T_min 0.0160
_exptl_absorpt_correction_type empirical
_exptl_crystal_colour green
_exptl_crystal_density_diffrn 1.245
_exptl_crystal_description fragment_cut_from_
_exptl_crystal_F_000 5960
_exptl_crystal_size_max 0.25
_exptl_crystal_size_mid 0.50
_exptl_crystal_size_min 0.60
_refine_diff_density_max 0.617
_refine_diff_density_min -0.272
_refine_diff_density_rms 0.058
_refine_ls_extinction_method none
_refine_ls_goodness_of_fit_all 1.022
_refine_ls_goodness_of_fit_obs 1.113
_refine_ls_matrix_type full
_refine_ls_number_parameters 893
_refine_ls_number_reflns 9856
_refine_ls_number_restraints 0
_refine_ls_restrained_S_all 1.023
_refine_ls_restrained_S_obs 1.113
_refine_ls_R_factor_all 0.1304
_refine_ls_R_factor_obs 0.0716
_refine_ls_shift/esd_max 0.090
_refine_ls_shift/esd_mean 0.001
_refine_ls_structure_factor_coef Fsqd
_refine_ls_weighting_details 'w=1/[\s^2^(Fo^2^)+(0.1149P)^2^+0.9774P] where P=(Fo^2^+2Fc^2^)/3'
_refine_ls_weighting_scheme calc
_refine_ls_wR_factor_all 0.2175
_refine_ls_wR_factor_obs 0.1729
_reflns_number_observed 5573
_reflns_number_total 9859
_reflns_observed_criterion >2sigma(I)
_cod_data_source_file ja9638871_2.cif
_cod_data_source_block sp2294c_2-BPh4
_cod_depositor_comments
;
The following automatic conversions were performed:

'_refine_ls_weighting_scheme' value 'calc
w=1/[\s^2^(Fo^2^)+(0.1149P)^2^+0.9774P] where P=(Fo^2^+2Fc^2^)/3' was
changed to 'calc'. New tag '_refine_ls_weighting_details' was
created. The value of the new tag was set to
'w=1/[\s^2^(Fo^2^)+(0.1149P)^2^+0.9774P] where P=(Fo^2^+2Fc^2^)/3'.

Automatic conversion script
Id: cif_fix_values 3143 2015-03-26 13:38:13Z robertas 
;
_cod_database_code 4116942

loop_
_symmetry_equiv_pos_as_xyz
'x, y, z'
'-x+1/2, -y, z+1/2'
'-x, y+1/2, -z+1/2'
'x+1/2, -y+1/2, -z'
'-x, -y, -z'
'x-1/2, y, -z-1/2'
'x, -y-1/2, z-1/2'
'-x-1/2, y-1/2, z'

loop_
_atom_site_aniso_label
_atom_site_aniso_U_11
_atom_site_aniso_U_22
_atom_site_aniso_U_33
_atom_site_aniso_U_23
_atom_site_aniso_U_13
_atom_site_aniso_U_12
Fe1 0.0687(6) 0.0547(5) 0.0609(6) 0.0030(5) -0.0006(5) -0.0048(5)
Fe2 0.0651(6) 0.0538(5) 0.0690(6) 0.0030(5) 0.0010(5) -0.0026(5)
N1 0.074(4) 0.069(4) 0.095(4) 0.015(3) -0.005(3) -0.015(3)
N2 0.115(5) 0.075(4) 0.078(4) 0.002(3) 0.017(4) -0.003(4)
N3 0.081(4) 0.066(3) 0.090(4) 0.016(3) -0.006(3) -0.011(3)
N4 0.081(4) 0.075(4) 0.101(5) 0.017(4) 0.006(4) -0.013(3)
N5 0.075(4) 0.074(4) 0.083(4) 0.002(3) 0.002(3) 0.002(3)
N6 0.079(4) 0.074(4) 0.104(5) -0.018(4) 0.002(3) -0.007(3)
O1 0.071(3) 0.063(2) 0.066(3) 0.006(2) -0.009(2) -0.005(2)
O2 0.083(3) 0.059(2) 0.064(3) -0.003(2) 0.006(2) -0.013(2)
O3 0.086(3) 0.061(3) 0.066(3) -0.004(2) 0.007(2) -0.014(2)
O4 0.067(3) 0.051(2) 0.087(3) 0.006(2) -0.003(2) -0.002(2)
O5 0.064(3) 0.058(2) 0.080(3) 0.005(2) -0.001(2) -0.003(2)
C1 0.063(5) 0.276(16) 0.105(7) 0.041(9) 0.010(5) -0.024(8)
C2 0.160(12) 0.162(11) 0.245(17) -0.092(11) 0.123(12) -0.066(9)
C3 0.396(24) 0.135(9) 0.078(7) 0.016(7) -0.015(10) 0.104(13)
C4 0.097(6) 0.196(11) 0.085(6) 0.043(7) -0.005(5) 0.016(7)
C5 0.103(7) 0.066(5) 0.235(13) 0.013(7) -0.033(8) -0.019(5)
C6 0.175(11) 0.059(5) 0.280(16) 0.036(7) -0.120(11) -0.036(6)
C7 0.082(5) 0.095(5) 0.094(6) -0.011(5) 0.000(4) -0.020(4)
C8 0.125(7) 0.092(6) 0.078(5) -0.013(4) 0.017(5) 0.008(5)
C9 0.082(5) 0.085(5) 0.103(6) 0.010(4) -0.013(4) 0.004(4)
C10 0.106(7) 0.164(10) 0.130(8) 0.061(7) 0.036(6) 0.015(7)
C11 0.094(6) 0.113(7) 0.147(9) 0.018(7) 0.042(6) 0.011(5)
C12 0.105(7) 0.116(7) 0.133(8) -0.015(6) -0.040(6) 0.020(6)
C13 0.082(6) 0.222(13) 0.169(10) -0.111(10) -0.040(6) 0.020(7)
C14 0.211(12) 0.056(5) 0.159(10) -0.018(6) 0.065(9) -0.025(6)
C15 0.165(9) 0.073(6) 0.145(9) 0.027(6) -0.045(8) -0.029(6)
C16 0.123(7) 0.096(6) 0.091(6) 0.038(5) 0.002(5) -0.010(5)
C17 0.079(5) 0.086(5) 0.168(9) -0.011(6) 0.004(5) 0.021(4)
C18 0.108(6) 0.089(5) 0.096(6) -0.028(5) -0.002(5) -0.002(5)
C19 0.067(4) 0.061(4) 0.061(4) 0.002(3) -0.006(3) 0.001(3)
C20 0.073(4) 0.063(4) 0.063(4) -0.004(3) 0.003(3) 0.004(3)
C21 0.092(5) 0.068(4) 0.068(4) -0.011(4) 0.004(4) 0.005(4)
C22 0.116(6) 0.076(5) 0.076(5) 0.001(4) 0.029(4) 0.002(5)
C23 0.148(8) 0.092(6) 0.092(6) -0.006(5) 0.038(6) -0.011(6)
C24 0.126(8) 0.126(8) 0.087(6) 0.000(6) 0.036(5) -0.016(7)
C25 0.096(6) 0.109(7) 0.114(7) -0.003(6) 0.022(5) 0.005(5)
C26 0.088(5) 0.086(5) 0.089(5) -0.010(4) 0.014(4) -0.002(4)
C27 0.091(5) 0.069(4) 0.063(4) -0.005(3) -0.008(4) 0.003(4)
C28 0.123(7) 0.091(6) 0.080(5) -0.015(4) -0.021(5) 0.014(5)
C29 0.171(9) 0.102(7) 0.089(6) -0.023(5) -0.041(7) 0.017(7)
C30 0.157(9) 0.108(7) 0.110(8) -0.013(6) -0.049(7) 0.035(7)
C31 0.097(6) 0.110(6) 0.112(7) -0.008(6) -0.024(5) 0.028(5)
C32 0.083(5) 0.084(5) 0.088(5) -0.011(4) -0.009(4) 0.016(4)
C33 0.079(5) 0.061(4) 0.069(4) -0.007(3) 0.007(4) 0.003(4)
C34 0.091(5) 0.060(4) 0.092(5) -0.013(4) -0.001(4) 0.000(4)
C35 0.092(6) 0.070(5) 0.120(7) -0.012(5) -0.004(5) -0.003(4)
C36 0.099(6) 0.062(4) 0.134(7) 0.007(5) 0.005(6) 0.001(5)
C37 0.093(5) 0.074(5) 0.111(6) 0.018(5) -0.014(5) 0.014(5)
C38 0.084(5) 0.073(5) 0.090(5) -0.002(4) -0.009(4) 0.001(4)
C39 0.064(4) 0.054(4) 0.057(4) -0.010(3) -0.007(3) 0.003(3)
C40 0.058(4) 0.053(3) 0.067(4) -0.005(3) 0.004(3) 0.003(3)
C41 0.070(4) 0.047(3) 0.074(4) -0.002(3) -0.005(4) 0.002(3)
C42 0.079(5) 0.061(4) 0.084(5) -0.009(4) 0.004(4) -0.002(4)
C43 0.080(5) 0.083(5) 0.094(6) -0.007(4) 0.012(4) 0.000(4)
C44 0.080(5) 0.096(5) 0.087(5) 0.010(5) 0.003(4) -0.008(4)
C45 0.081(5) 0.072(4) 0.094(5) -0.007(4) -0.009(4) -0.021(4)
C46 0.072(4) 0.069(4) 0.079(4) -0.011(4) -0.002(3) 0.001(4)
C47 0.072(4) 0.054(4) 0.066(4) 0.003(3) -0.012(3) -0.005(3)
C48 0.084(5) 0.076(4) 0.070(4) 0.010(4) -0.008(4) -0.007(4)
C49 0.098(6) 0.098(6) 0.093(6) 0.015(5) -0.020(5) -0.001(5)
C50 0.128(7) 0.116(7) 0.071(5) 0.009(5) -0.026(5) -0.006(6)
C51 0.119(7) 0.110(6) 0.064(5) -0.011(5) 0.003(5) 0.007(6)
C52 0.096(5) 0.072(4) 0.072(5) -0.008(4) 0.000(4) 0.007(4)
C53 0.060(4) 0.061(4) 0.068(4) -0.005(3) -0.001(3) 0.001(3)
C54 0.073(4) 0.059(4) 0.081(4) 0.003(4) -0.004(3) 0.002(3)
C55 0.095(5) 0.056(4) 0.110(7) -0.003(4) -0.003(5) -0.005(4)
C56 0.081(5) 0.072(5) 0.114(7) -0.028(5) -0.001(5) -0.008(4)
C57 0.087(5) 0.082(5) 0.085(5) -0.024(4) -0.007(4) -0.005(4)
C58 0.085(5) 0.061(4) 0.081(5) -0.002(4) -0.003(4) -0.006(4)
B 0.075(5) 0.063(4) 0.064(4) 0.004(4) 0.001(4) -0.001(4)
C1B 0.089(5) 0.071(4) 0.075(5) 0.003(4) 0.013(4) 0.014(4)
C2B 0.115(6) 0.086(5) 0.087(5) 0.016(5) 0.007(5) 0.016(5)
C3B 0.182(11) 0.103(7) 0.101(7) 0.044(6) 0.020(7) 0.031(8)
C4B 0.167(11) 0.156(11) 0.087(7) 0.037(7) 0.010(7) 0.069(9)
C5B 0.121(7) 0.137(8) 0.081(6) 0.014(6) -0.005(5) 0.030(7)
C6B 0.100(6) 0.096(6) 0.098(6) 0.016(5) -0.008(5) 0.013(5)
C7B 0.080(5) 0.061(4) 0.065(4) 0.001(3) -0.002(4) -0.003(3)
C8B 0.090(5) 0.111(6) 0.085(5) -0.021(5) 0.001(4) 0.012(5)
C9B 0.119(7) 0.100(6) 0.094(6) -0.035(5) 0.000(5) 0.005(5)
C10B 0.103(6) 0.083(5) 0.081(5) 0.007(4) 0.027(5) 0.014(5)
C11B 0.089(5) 0.086(5) 0.083(5) -0.007(4) 0.004(4) 0.013(4)
C12B 0.085(5) 0.076(5) 0.078(5) 0.002(4) 0.004(4) -0.008(4)
C13B 0.073(4) 0.064(4) 0.067(4) -0.002(3) -0.006(3) 0.005(3)
C14B 0.087(5) 0.081(5) 0.102(6) 0.009(5) -0.007(4) -0.001(4)
C15B 0.105(7) 0.088(6) 0.155(9) 0.045(6) 0.005(6) 0.004(5)
C16B 0.107(7) 0.110(7) 0.116(7) 0.026(6) 0.008(6) -0.022(6)
C17B 0.110(6) 0.101(6) 0.097(6) 0.004(6) 0.019(5) 0.005(5)
C18B 0.085(5) 0.077(5) 0.087(5) 0.003(4) 0.004(4) 0.003(4)
C19B 0.074(4) 0.061(4) 0.077(5) -0.002(4) 0.004(4) 0.003(3)
C20B 0.098(5) 0.091(5) 0.094(5) -0.013(5) 0.012(5) -0.006(5)
C21B 0.115(7) 0.090(6) 0.119(7) -0.036(5) 0.019(6) -0.029(5)
C22B 0.091(6) 0.127(7) 0.123(8) -0.056(6) 0.005(5) -0.009(6)
C23B 0.093(6) 0.114(6) 0.082(5) -0.022(5) 0.003(4) -0.005(5)
C24B 0.074(4) 0.079(5) 0.078(5) -0.009(4) 0.004(4) 0.003(4)
N7 0.208(12) 0.166(11) 0.307(17) 0.050(11) 0.009(11) -0.061(9)
C1N 0.124(9) 0.115(9) 0.174(11) -0.001(8) 0.009(8) -0.010(7)
C2N 0.159(10) 0.124(8) 0.162(10) -0.040(8) 0.003(8) -0.035(7)

loop_
_atom_site_label
_atom_site_type_symbol
_atom_site_fract_x
_atom_site_fract_y
_atom_site_fract_z
_atom_site_U_iso_or_equiv
_atom_site_thermal_displace_type
_atom_site_occupancy
_atom_site_calc_flag
_atom_site_refinement_flags
Fe1 Fe 0.91953(5) 0.58853(5) 0.38944(2) 0.0614(3) Uani 1 d .
Fe2 Fe 1.02206(5) 0.69680(5) 0.36117(3) 0.0626(3) Uani 1 d .
N1 N 0.8323(3) 0.5135(3) 0.3845(2) 0.080(2) Uani 1 d .
N2 N 0.8669(3) 0.6009(3) 0.4417(2) 0.089(2) Uani 1 d .
N3 N 0.9540(3) 0.4953(3) 0.4193(2) 0.079(2) Uani 1 d .
N4 N 1.0621(3) 0.7780(3) 0.3219(2) 0.086(2) Uani 1 d .
N5 N 1.1305(3) 0.6765(3) 0.3607(2) 0.077(2) Uani 1 d .
N6 N 1.0587(3) 0.7811(3) 0.3976(2) 0.086(2) Uani 1 d .
O1 O 0.9924(2) 0.6399(2) 0.39688(11) 0.0664(11) Uani 1 d .
O2 O 0.9462(2) 0.5467(2) 0.34053(11) 0.0690(11) Uani 1 d .
O3 O 1.0103(2) 0.6277(2) 0.31683(11) 0.0712(12) Uani 1 d .
O4 O 0.8594(2) 0.6649(2) 0.36647(12) 0.0681(11) Uani 1 d .
O5 O 0.9320(2) 0.7458(2) 0.35162(11) 0.0674(11) Uani 1 d .
C1 C 0.7842(4) 0.5409(8) 0.4107(3) 0.148(5) Uani 1 d .
H1A H 0.7572(4) 0.5741(8) 0.3982(3) 0.178 Uiso 1 calc R
H1B H 0.7561(4) 0.5026(8) 0.4172(3) 0.178 Uiso 1 calc R
C2 C 0.8033(7) 0.5708(7) 0.4405(4) 0.189(7) Uani 1 d .
H2A H 0.8008(7) 0.5364(7) 0.4592(4) 0.227 Uiso 1 calc R
H2B H 0.7722(7) 0.6068(7) 0.4462(4) 0.227 Uiso 1 calc R
C3 C 0.9088(9) 0.5650(6) 0.4672(3) 0.203(8) Uani 1 d .
H3A H 0.9397(9) 0.5986(6) 0.4762(3) 0.243 Uiso 1 calc R
H3B H 0.8817(9) 0.5512(6) 0.4870(3) 0.243 Uiso 1 calc R
C4 C 0.9427(4) 0.5093(7) 0.4572(2) 0.126(4) Uani 1 d .
H4A H 0.9209(4) 0.4691(7) 0.4670(2) 0.151 Uiso 1 calc R
H4B H 0.9850(4) 0.5122(7) 0.4685(2) 0.151 Uiso 1 calc R
C5 C 0.9170(5) 0.4363(4) 0.4059(4) 0.135(4) Uani 1 d .
H5A H 0.9423(5) 0.4158(4) 0.3869(4) 0.162 Uiso 1 calc R
H5B H 0.9150(5) 0.4023(4) 0.4248(4) 0.162 Uiso 1 calc R
C6 C 0.8569(6) 0.4447(4) 0.3938(4) 0.171(6) Uani 1 d .
H6A H 0.8277(6) 0.4258(4) 0.4115(4) 0.206 Uiso 1 calc R
H6B H 0.8526(6) 0.4159(4) 0.3729(4) 0.206 Uiso 1 calc R
C7 C 0.8041(4) 0.5132(4) 0.3488(2) 0.090(2) Uani 1 d .
H7A H 0.7882(4) 0.5586(4) 0.3431(2) 0.136 Uiso 1 calc R
H7B H 0.7687(4) 0.4807(4) 0.3479(2) 0.136 Uiso 1 calc R
H7C H 0.8368(4) 0.5000(4) 0.3319(2) 0.136 Uiso 1 calc R
C8 C 0.8622(4) 0.6744(4) 0.4517(2) 0.098(2) Uani 1 d .
H8A H 0.9049(4) 0.6943(4) 0.4525(2) 0.147 Uiso 1 calc R
H8B H 0.8422(4) 0.6783(4) 0.4746(2) 0.147 Uiso 1 calc R
H8C H 0.8363(4) 0.6986(4) 0.4346(2) 0.147 Uiso 1 calc R
C9 C 1.0244(3) 0.4847(4) 0.4132(2) 0.090(2) Uani 1 d .
H9A H 1.0482(3) 0.5237(4) 0.4221(2) 0.135 Uiso 1 calc R
H9B H 1.0324(3) 0.4798(4) 0.3882(2) 0.135 Uiso 1 calc R
H9C H 1.0384(3) 0.4435(4) 0.4252(2) 0.135 Uiso 1 calc R
C10 C 1.1225(5) 0.7469(6) 0.3077(3) 0.134(4) Uani 1 d .
H10A H 1.1105(5) 0.7144(6) 0.2892(3) 0.160 Uiso 1 calc R
H10B H 1.1478(5) 0.7834(6) 0.2967(3) 0.160 Uiso 1 calc R
C11 C 1.1625(4) 0.7123(5) 0.3320(3) 0.118(3) Uani 1 d .
H11A H 1.1922(4) 0.7459(5) 0.3422(3) 0.142 Uiso 1 calc R
H11C H 1.1885(4) 0.6789(5) 0.3191(3) 0.142 Uiso 1 calc R
C12 C 1.1511(4) 0.7012(5) 0.3955(3) 0.118(3) Uani 1 d .
H12A H 1.1401(4) 0.6660(5) 0.4127(3) 0.141 Uiso 1 calc R
H12C H 1.1982(4) 0.7050(5) 0.3952(3) 0.141 Uiso 1 calc R
C13 C 1.1257(4) 0.7651(6) 0.4077(3) 0.158(5) Uani 1 d .
H13A H 1.1535(4) 0.8020(6) 0.3990(3) 0.190 Uiso 1 calc R
H13B H 1.1284(4) 0.7655(6) 0.4334(3) 0.190 Uiso 1 calc R
C14 C 1.0532(6) 0.8457(4) 0.3758(3) 0.142(4) Uani 1 d .
H14A H 1.0080(6) 0.8600(4) 0.3759(3) 0.170 Uiso 1 calc R
H14C H 1.0779(6) 0.8817(4) 0.3876(3) 0.170 Uiso 1 calc R
C15 C 1.0735(6) 0.8429(4) 0.3410(3) 0.128(4) Uani 1 d .
H15A H 1.1198(6) 0.8525(4) 0.3404(3) 0.153 Uiso 1 calc R
H15B H 1.0520(6) 0.8798(4) 0.3281(3) 0.153 Uiso 1 calc R
C16 C 1.0179(4) 0.7918(4) 0.2921(2) 0.104(3) Uani 1 d .
H16A H 1.0100(4) 0.7495(4) 0.2794(2) 0.155 Uiso 1 calc R
H16B H 1.0373(4) 0.8251(4) 0.2765(2) 0.155 Uiso 1 calc R
H16C H 0.9774(4) 0.8096(4) 0.3009(2) 0.155 Uiso 1 calc R
C17 C 1.1431(4) 0.6001(4) 0.3581(3) 0.111(3) Uani 1 d .
H17A H 1.1216(4) 0.5767(4) 0.3773(3) 0.167 Uiso 1 calc R
H17B H 1.1890(4) 0.5916(4) 0.3594(3) 0.167 Uiso 1 calc R
H17C H 1.1266(4) 0.5830(4) 0.3360(3) 0.167 Uiso 1 calc R
C18 C 1.0171(4) 0.7876(4) 0.4290(2) 0.098(2) Uani 1 d .
H18A H 0.9734(4) 0.7980(4) 0.4218(2) 0.147 Uiso 1 calc R
H18B H 1.0332(4) 0.8242(4) 0.4438(2) 0.147 Uiso 1 calc R
H18C H 1.0174(4) 0.7448(4) 0.4420(2) 0.147 Uiso 1 calc R
C19 C 0.9825(3) 0.5700(3) 0.3164(2) 0.063(2) Uani 1 d .
C20 C 0.9902(3) 0.5217(3) 0.2834(2) 0.066(2) Uani 1 d .
C21 C 1.0546(4) 0.5368(4) 0.2638(2) 0.076(2) Uani 1 d .
C22 C 1.0630(4) 0.6007(4) 0.2482(2) 0.090(2) Uani 1 d .
H22A H 1.0299(4) 0.6334(4) 0.2500(2) 0.107 Uiso 1 calc R
C23 C 1.1188(5) 0.6177(5) 0.2302(2) 0.111(3) Uani 1 d .
H23A H 1.1235(5) 0.6616(5) 0.2204(2) 0.133 Uiso 1 calc R
C24 C 1.1670(5) 0.5701(6) 0.2267(2) 0.113(3) Uani 1 d .
H24A H 1.2046(5) 0.5814(6) 0.2142(2) 0.135 Uiso 1 calc R
C25 C 1.1607(4) 0.5052(5) 0.2414(2) 0.106(3) Uani 1 d .
H25A H 1.1938(4) 0.4727(5) 0.2390(2) 0.127 Uiso 1 calc R
C26 C 1.1045(4) 0.4891(4) 0.2596(2) 0.087(2) Uani 1 d .
H26A H 1.0999(4) 0.4451(4) 0.2692(2) 0.105 Uiso 1 calc R
C27 C 0.9348(3) 0.5384(4) 0.2571(2) 0.074(2) Uani 1 d .
C28 C 0.9401(4) 0.5126(4) 0.2228(2) 0.098(2) Uani 1 d .
H28A H 0.9768(4) 0.4873(4) 0.2163(2) 0.118 Uiso 1 calc R
C29 C 0.8913(6) 0.5242(5) 0.1984(2) 0.120(3) Uani 1 d .
H29A H 0.8946(6) 0.5049(5) 0.1759(2) 0.144 Uiso 1 calc R
C30 C 0.8383(5) 0.5633(5) 0.2067(3) 0.125(3) Uani 1 d .
H30A H 0.8068(5) 0.5730(5) 0.1897(3) 0.150 Uiso 1 calc R
C31 C 0.8324(4) 0.5883(5) 0.2409(2) 0.106(3) Uani 1 d .
H31A H 0.7956(4) 0.6134(5) 0.2473(2) 0.127 Uiso 1 calc R
C32 C 0.8808(4) 0.5764(4) 0.2658(2) 0.085(2) Uani 1 d .
H32A H 0.8766(4) 0.5943(4) 0.2885(2) 0.102 Uiso 1 calc R
C33 C 0.9844(3) 0.4464(3) 0.2967(2) 0.070(2) Uani 1 d .
C34 C 0.9325(4) 0.4045(3) 0.2875(2) 0.081(2) Uani 1 d .
H34A H 0.9004(4) 0.4207(3) 0.2722(2) 0.097 Uiso 1 calc R
C35 C 0.9285(4) 0.3374(4) 0.3015(2) 0.094(2) Uani 1 d .
H35A H 0.8940(4) 0.3090(4) 0.2950(2) 0.113 Uiso 1 calc R
C36 C 0.9739(4) 0.3129(4) 0.3244(2) 0.098(2) Uani 1 d .
H36A H 0.9700(4) 0.2684(4) 0.3335(2) 0.118 Uiso 1 calc R
C37 C 1.0255(4) 0.3539(4) 0.3342(2) 0.093(2) Uani 1 d .
H37A H 1.0572(4) 0.3371(4) 0.3495(2) 0.112 Uiso 1 calc R
C38 C 1.0298(4) 0.4207(4) 0.3208(2) 0.082(2) Uani 1 d .
H38A H 1.0638(4) 0.4490(4) 0.3281(2) 0.099 Uiso 1 calc R
C39 C 0.8746(3) 0.7245(3) 0.3562(2) 0.0583(15) Uani 1 d .
C40 C 0.8198(3) 0.7775(3) 0.3480(2) 0.0592(15) Uani 1 d .
C41 C 0.7545(3) 0.7517(3) 0.3627(2) 0.064(2) Uani 1 d .
C42 C 0.7208(3) 0.7810(3) 0.3909(2) 0.075(2) Uani 1 d .
H42A H 0.7386(3) 0.8190(3) 0.4024(2) 0.090 Uiso 1 calc R
C43 C 0.6620(4) 0.7556(4) 0.4022(2) 0.086(2) Uani 1 d .
H43A H 0.6398(4) 0.7775(4) 0.4205(2) 0.103 Uiso 1 calc R
C44 C 0.6361(4) 0.6979(4) 0.3864(2) 0.088(2) Uani 1 d .
H44A H 0.5972(4) 0.6794(4) 0.3946(2) 0.105 Uiso 1 calc R
C45 C 0.6676(4) 0.6675(4) 0.3584(2) 0.082(2) Uani 1 d .
H45A H 0.6497(4) 0.6290(4) 0.3472(2) 0.099 Uiso 1 calc R
C46 C 0.7253(3) 0.6941(3) 0.3470(2) 0.073(2) Uani 1 d .
H46A H 0.7462(3) 0.6730(3) 0.3280(2) 0.088 Uiso 1 calc R
C47 C 0.8110(3) 0.7848(3) 0.3073(2) 0.064(2) Uani 1 d .
C48 C 0.7590(3) 0.8242(3) 0.2955(2) 0.076(2) Uani 1 d .
H48A H 0.7303(3) 0.8432(3) 0.3119(2) 0.092 Uiso 1 calc R
C49 C 0.7491(4) 0.8356(4) 0.2599(2) 0.096(2) Uani 1 d .
H49A H 0.7144(4) 0.8626(4) 0.2523(2) 0.116 Uiso 1 calc R
C50 C 0.7907(5) 0.8068(5) 0.2362(2) 0.105(3) Uani 1 d .
H50A H 0.7844(5) 0.8143(5) 0.2121(2) 0.126 Uiso 1 calc R
C51 C 0.8420(4) 0.7670(4) 0.2473(2) 0.098(2) Uani 1 d .
H51A H 0.8700(4) 0.7470(4) 0.2309(2) 0.117 Uiso 1 calc R
C52 C 0.8517(4) 0.7569(4) 0.2828(2) 0.080(2) Uani 1 d .
H52A H 0.8869(4) 0.7304(4) 0.2903(2) 0.096 Uiso 1 calc R
C53 C 0.8432(3) 0.8469(3) 0.3640(2) 0.063(2) Uani 1 d .
C54 C 0.8614(3) 0.9030(3) 0.3427(2) 0.071(2) Uani 1 d .
H54A H 0.8574(3) 0.9000(3) 0.3182(2) 0.085 Uiso 1 calc R
C55 C 0.8856(4) 0.9634(4) 0.3580(2) 0.087(2) Uani 1 d .
H55A H 0.8976(4) 1.0002(4) 0.3436(2) 0.104 Uiso 1 calc R
C56 C 0.8921(4) 0.9694(4) 0.3939(2) 0.089(2) Uani 1 d .
H56A H 0.9070(4) 1.0105(4) 0.4039(2) 0.107 Uiso 1 calc R
C57 C 0.8761(3) 0.9133(4) 0.4152(2) 0.085(2) Uani 1 d .
H57A H 0.8809(3) 0.9163(4) 0.4396(2) 0.102 Uiso 1 calc R
C58 C 0.8530(3) 0.8530(3) 0.3999(2) 0.076(2) Uani 1 d .
H58A H 0.8437(3) 0.8153(3) 0.4144(2) 0.091 Uiso 1 calc R
B B 0.6983(4) 0.4964(4) 0.5548(2) 0.067(2) Uani 1 d .
C1B C 0.6563(4) 0.5433(4) 0.5266(2) 0.078(2) Uani 1 d .
C2B C 0.6717(4) 0.6114(4) 0.5171(2) 0.096(2) Uani 1 d .
H2BA H 0.7054(4) 0.6336(4) 0.5290(2) 0.115 Uiso 1 calc R
C3B C 0.6389(6) 0.6470(5) 0.4909(3) 0.128(4) Uani 1 d .
H3BA H 0.6513(6) 0.6919(5) 0.4851(3) 0.154 Uiso 1 calc R
C4B C 0.5881(7) 0.6163(7) 0.4735(3) 0.137(4) Uani 1 d .
H4BA H 0.5659(7) 0.6405(7) 0.4559(3) 0.164 Uiso 1 calc R
C5B C 0.5698(5) 0.5501(6) 0.4818(2) 0.113(3) Uani 1 d .
H5BA H 0.5354(5) 0.5289(6) 0.4701(2) 0.135 Uiso 1 calc R
C6B C 0.6039(4) 0.5155(5) 0.5081(2) 0.098(2) Uani 1 d .
H6BA H 0.5908(4) 0.4708(5) 0.5138(2) 0.117 Uiso 1 calc R
C7B C 0.7514(3) 0.4491(3) 0.5325(2) 0.069(2) Uani 1 d .
C8B C 0.7305(4) 0.4076(4) 0.5046(2) 0.095(2) Uani 1 d .
H8BA H 0.6874(4) 0.4105(4) 0.4974(2) 0.114 Uiso 1 calc R
C9B C 0.7714(5) 0.3621(4) 0.4872(2) 0.104(3) Uani 1 d .
H9BA H 0.7548(5) 0.3338(4) 0.4694(2) 0.125 Uiso 1 calc R
C10B C 0.8364(4) 0.3581(4) 0.4959(2) 0.089(2) Uani 1 d .
H10C H 0.8642(4) 0.3283(4) 0.4839(2) 0.107 Uiso 1 calc R
C11B C 0.8585(4) 0.3987(4) 0.5223(2) 0.086(2) Uani 1 d .
H11B H 0.9021(4) 0.3966(4) 0.5287(2) 0.104 Uiso 1 calc R
C12B C 0.8172(4) 0.4433(4) 0.5401(2) 0.080(2) Uani 1 d .
H12B H 0.8344(4) 0.4707(4) 0.5580(2) 0.096 Uiso 1 calc R
C13B C 0.6511(3) 0.4438(3) 0.5772(2) 0.068(2) Uani 1 d .
C14B C 0.6734(4) 0.3801(4) 0.5900(2) 0.090(2) Uani 1 d .
H14B H 0.7149(4) 0.3658(4) 0.5834(2) 0.108 Uiso 1 calc R
C15B C 0.6376(5) 0.3375(4) 0.6116(3) 0.116(3) Uani 1 d .
H15C H 0.6556(5) 0.2968(4) 0.6204(3) 0.139 Uiso 1 calc R
C16B C 0.5754(5) 0.3555(5) 0.6202(3) 0.111(3) Uani 1 d .
H16D H 0.5496(5) 0.3264(5) 0.6338(3) 0.133 Uiso 1 calc R
C17B C 0.5522(4) 0.4165(5) 0.6083(2) 0.103(2) Uani 1 d .
H17D H 0.5104(4) 0.4296(5) 0.6149(2) 0.123 Uiso 1 calc R
C18B C 0.5874(4) 0.4602(4) 0.5869(2) 0.083(2) Uani 1 d .
H18D H 0.5687(4) 0.5010(4) 0.5789(2) 0.100 Uiso 1 calc R
C19B C 0.7361(3) 0.5458(3) 0.5842(2) 0.071(2) Uani 1 d .
C20B C 0.7870(4) 0.5908(4) 0.5744(2) 0.094(2) Uani 1 d .
H20A H 0.7996(4) 0.5922(4) 0.5508(2) 0.113 Uiso 1 calc R
C21B C 0.8193(4) 0.6328(4) 0.5984(3) 0.108(3) Uani 1 d .
H21A H 0.8522(4) 0.6621(4) 0.5905(3) 0.130 Uiso 1 calc R
C22B C 0.8032(4) 0.6316(5) 0.6333(3) 0.114(3) Uani 1 d .
H22B H 0.8247(4) 0.6601(5) 0.6494(3) 0.136 Uiso 1 calc R
C23B C 0.7542(4) 0.5874(4) 0.6448(2) 0.096(2) Uani 1 d .
H23B H 0.7428(4) 0.5856(4) 0.6687(2) 0.115 Uiso 1 calc R
C24B C 0.7223(3) 0.5456(4) 0.6202(2) 0.077(2) Uani 1 d .
H24B H 0.6900(3) 0.5159(4) 0.6283(2) 0.093 Uiso 1 calc R
N7 N 0.4951(7) 0.8082(7) 0.4653(4) 0.227(6) Uani 1 d .
C1N C 0.4641(6) 0.7619(6) 0.4700(3) 0.138(4) Uani 1 d .
C2N C 0.4263(5) 0.7012(5) 0.4780(3) 0.148(4) Uani 1 d .
H2NA H 0.4319(34) 0.6676(19) 0.4595(12) 0.222 Uiso 1 calc R
H2NB H 0.3812(7) 0.7136(10) 0.4797(23) 0.222 Uiso 1 calc R
H2NC H 0.4405(29) 0.6819(26) 0.5001(12) 0.222 Uiso 1 calc R

loop_
_atom_type_symbol
_atom_type_description
_atom_type_scat_dispersion_real
_atom_type_scat_dispersion_imag
_atom_type_scat_source
C C 0.0181 0.0091 'International Tables Vol C Tables 4.2.6.8 and 6.1.1.4'
H H 0.0000 0.0000 'International Tables Vol C Tables 4.2.6.8 and 6.1.1.4'
B B 0.0090 0.0039 'International Tables Vol C Tables 4.2.6.8 and 6.1.1.4'
N N 0.0311 0.0180 'International Tables Vol C Tables 4.2.6.8 and 6.1.1.4'
O O 0.0492 0.0322 'International Tables Vol C Tables 4.2.6.8 and 6.1.1.4'
Fe Fe -1.1336 3.1974 'International Tables Vol C Tables 4.2.6.8 and 6.1.1.4'

loop_
_geom_angle_atom_site_label_1
_geom_angle_atom_site_label_2
_geom_angle_atom_site_label_3
_geom_angle
O1 Fe1 O2 97.5(2)
O1 Fe1 O4 99.5(2)
O2 Fe1 O4 93.5(2)
O1 Fe1 N3 95.8(2)
O2 Fe1 N3 92.9(2)
O4 Fe1 N3 162.6(2)
O1 Fe1 N2 101.6(2)
O2 Fe1 N2 159.6(2)
O4 Fe1 N2 90.3(2)
N3 Fe1 N2 78.3(2)
O1 Fe1 N1 173.1(2)
O2 Fe1 N1 83.7(2)
O4 Fe1 N1 87.2(2)
N3 Fe1 N1 77.4(2)
N2 Fe1 N1 76.5(2)
O1 Fe1 Fe2 30.73(12)
O2 Fe1 Fe2 77.41(12)
O4 Fe1 Fe2 77.80(11)
N3 Fe1 Fe2 119.47(15)
N2 Fe1 Fe2 123.0(2)
N1 Fe1 Fe2 154.9(2)
O1 Fe2 O5 95.8(2)
O1 Fe2 O3 99.3(2)
O5 Fe2 O3 92.7(2)
O1 Fe2 N6 95.5(2)
O5 Fe2 N6 94.2(2)
O3 Fe2 N6 163.0(2)
O1 Fe2 N5 103.2(2)
O5 Fe2 N5 160.2(2)
O3 Fe2 N5 89.8(2)
N6 Fe2 N5 78.5(2)
O1 Fe2 N4 172.9(2)
O5 Fe2 N4 84.2(2)
O3 Fe2 N4 87.9(2)
N6 Fe2 N4 77.4(2)
N5 Fe2 N4 76.2(2)
O1 Fe2 Fe1 30.24(12)
O5 Fe2 Fe1 76.64(11)
O3 Fe2 Fe1 77.12(11)
N6 Fe2 Fe1 119.6(2)
N5 Fe2 Fe1 123.04(15)
N4 Fe2 Fe1 154.9(2)
C6 N1 C7 110.7(7)
C6 N1 C1 113.0(9)
C7 N1 C1 110.3(6)
C6 N1 Fe1 106.3(5)
C7 N1 Fe1 112.5(4)
C1 N1 Fe1 103.7(6)
C2 N2 C3 111.4(11)
C2 N2 C8 109.9(7)
C3 N2 C8 109.1(7)
C2 N2 Fe1 111.5(7)
C3 N2 Fe1 103.9(6)
C8 N2 Fe1 110.9(4)
C5 N3 C4 113.4(8)
C5 N3 C9 110.3(6)
C4 N3 C9 109.3(6)
C5 N3 Fe1 106.8(5)
C4 N3 Fe1 106.9(6)
C9 N3 Fe1 110.0(4)
C15 N4 C16 108.6(6)
C15 N4 C10 113.1(8)
C16 N4 C10 108.2(7)
C15 N4 Fe2 108.9(5)
C16 N4 Fe2 113.2(4)
C10 N4 Fe2 104.9(5)
C11 N5 C12 112.6(7)
C11 N5 C17 110.1(7)
C12 N5 C17 109.4(7)
C11 N5 Fe2 111.8(5)
C12 N5 Fe2 102.9(5)
C17 N5 Fe2 109.9(4)
C13 N6 C18 110.8(7)
C13 N6 C14 112.9(8)
C18 N6 C14 109.1(7)
C13 N6 Fe2 108.7(5)
C18 N6 Fe2 111.1(4)
C14 N6 Fe2 104.0(6)
Fe1 O1 Fe2 119.0(2)
C19 O2 Fe1 131.0(4)
C19 O3 Fe2 127.8(4)
C39 O4 Fe1 128.5(4)
C39 O5 Fe2 130.6(4)
C2 C1 N1 121.3(9)
C1 C2 N2 118.4(10)
C4 C3 N2 120.1(9)
C3 C4 N3 120.3(9)
C6 C5 N3 120.5(8)
C5 C6 N1 121.0(8)
C11 C10 N4 116.6(8)
C10 C11 N5 116.9(7)
C13 C12 N5 118.1(8)
C12 C13 N6 116.4(8)
C15 C14 N6 117.8(8)
C14 C15 N4 116.9(8)
O3 C19 O2 125.4(6)
O3 C19 C20 119.7(6)
O2 C19 C20 115.0(5)
C27 C20 C21 106.7(5)
C27 C20 C33 110.5(5)
C21 C20 C33 113.5(5)
C27 C20 C19 108.2(5)
C21 C20 C19 110.7(5)
C33 C20 C19 107.2(5)
C22 C21 C26 116.9(7)
C22 C21 C20 118.7(6)
C26 C21 C20 124.4(6)
C23 C22 C21 122.0(8)
C24 C23 C22 119.8(8)
C23 C24 C25 120.5(8)
C24 C25 C26 119.0(8)
C25 C26 C21 121.8(8)
C32 C27 C28 118.5(7)
C32 C27 C20 123.9(6)
C28 C27 C20 117.7(6)
C29 C28 C27 120.3(8)
C30 C29 C28 121.2(9)
C29 C30 C31 118.6(9)
C30 C31 C32 120.6(8)
C27 C32 C31 120.6(7)
C34 C33 C38 118.1(6)
C34 C33 C20 122.0(6)
C38 C33 C20 119.8(6)
C33 C34 C35 119.5(7)
C36 C35 C34 121.5(8)
C35 C36 C37 120.0(7)
C36 C37 C38 119.2(7)
C37 C38 C33 121.7(7)
O4 C39 O5 125.1(6)
O4 C39 C40 119.1(5)
O5 C39 C40 115.9(5)
C41 C40 C53 114.3(5)
C41 C40 C39 110.4(5)
C53 C40 C39 105.6(5)
C41 C40 C47 106.5(5)
C53 C40 C47 110.1(5)
C39 C40 C47 110.0(5)
C42 C41 C46 115.7(6)
C42 C41 C40 125.5(6)
C46 C41 C40 118.8(6)
C43 C42 C41 122.2(7)
C42 C43 C44 119.8(7)
C45 C44 C43 119.9(7)
C46 C45 C44 119.5(7)
C45 C46 C41 122.9(7)
C52 C47 C48 118.3(6)
C52 C47 C40 124.4(6)
C48 C47 C40 117.2(6)
C49 C48 C47 121.0(7)
C50 C49 C48 119.1(8)
C49 C50 C51 120.9(8)
C52 C51 C50 119.4(8)
C47 C52 C51 121.4(7)
C58 C53 C54 117.4(6)
C58 C53 C40 120.3(6)
C54 C53 C40 122.0(6)
C55 C54 C53 120.3(7)
C56 C55 C54 121.2(7)
C55 C56 C57 119.0(7)
C58 C57 C56 119.8(7)
C53 C58 C57 122.2(7)
C13B B C1B 111.5(6)
C13B B C7B 108.1(5)
C1B B C7B 108.8(5)
C13B B C19B 106.7(5)
C1B B C19B 111.1(5)
C7B B C19B 110.4(5)
C6B C1B C2B 114.1(7)
C6B C1B B 121.2(7)
C2B C1B B 124.5(7)
C3B C2B C1B 122.9(9)
C4B C3B C2B 120.0(10)
C5B C4B C3B 120.2(10)
C4B C5B C6B 118.5(10)
C5B C6B C1B 124.3(9)
C12B C7B C8B 114.1(7)
C12B C7B B 125.8(6)
C8B C7B B 120.0(6)
C9B C8B C7B 122.6(8)
C10B C9B C8B 120.8(8)
C11B C10B C9B 118.1(7)
C10B C11B C12B 120.9(8)
C11B C12B C7B 123.3(7)
C18B C13B C14B 114.6(7)
C18B C13B B 123.3(6)
C14B C13B B 122.0(6)
C15B C14B C13B 123.8(8)
C16B C15B C14B 119.3(8)
C17B C16B C15B 118.5(9)
C16B C17B C18B 123.0(9)
C17B C18B C13B 120.7(7)
C24B C19B C20B 114.1(7)
C24B C19B B 124.0(6)
C20B C19B B 121.9(6)
C21B C20B C19B 123.1(8)
C22B C21B C20B 120.5(9)
C21B C22B C23B 119.3(8)
C22B C23B C24B 119.2(8)
C19B C24B C23B 123.8(7)
N7 C1N C2N 176.5(16)

loop_
_geom_bond_atom_site_label_1
_geom_bond_atom_site_label_2
_geom_bond_distance
Fe1 O1 1.818(4)
Fe1 O2 2.089(4)
Fe1 O4 2.111(4)
Fe1 N3 2.239(5)
Fe1 N2 2.263(6)
Fe1 N1 2.314(5)
Fe1 Fe2 3.1554(13)
Fe2 O1 1.844(4)
Fe2 O5 2.109(4)
Fe2 O3 2.154(4)
Fe2 N6 2.259(6)
Fe2 N5 2.263(6)
Fe2 N4 2.309(6)
N1 C6 1.465(10)
N1 C7 1.467(9)
N1 C1 1.494(12)
N2 C2 1.431(13)
N2 C3 1.466(13)
N2 C8 1.474(9)
N3 C5 1.461(10)
N3 C4 1.474(10)
N3 C9 1.481(8)
N4 C15 1.465(11)
N4 C16 1.473(9)
N4 C10 1.479(10)
N5 C11 1.445(10)
N5 C12 1.458(10)
N5 C17 1.502(9)
N6 C13 1.463(10)
N6 C18 1.468(9)
N6 C14 1.499(11)
O2 C19 1.261(7)
O3 C19 1.252(7)
O4 C39 1.253(7)
O5 C39 1.262(7)
C1 C2 1.326(14)
C3 C4 1.335(13)
C5 C6 1.327(11)
C10 C11 1.403(12)
C12 C13 1.418(12)
C14 C15 1.379(13)
C19 C20 1.566(8)
C20 C27 1.542(9)
C20 C21 1.543(9)
C20 C33 1.544(9)
C21 C22 1.380(9)
C21 C26 1.388(9)
C22 C23 1.373(11)
C23 C24 1.359(12)
C24 C25 1.377(11)
C25 C26 1.381(10)
C27 C32 1.370(9)
C27 C28 1.394(9)
C28 C29 1.381(11)
C29 C30 1.361(12)
C30 C31 1.386(12)
C31 C32 1.388(10)
C33 C34 1.384(9)
C33 C38 1.395(9)
C34 C35 1.402(10)
C35 C36 1.357(11)
C36 C37 1.375(10)
C37 C38 1.387(9)
C39 C40 1.553(8)
C40 C41 1.535(8)
C40 C53 1.548(8)
C40 C47 1.553(9)
C41 C42 1.390(8)
C41 C46 1.395(8)
C42 C43 1.371(9)
C43 C44 1.372(10)
C44 C45 1.371(10)
C45 C46 1.362(9)
C47 C52 1.360(9)
C47 C48 1.385(8)
C48 C49 1.377(10)
C49 C50 1.357(11)
C50 C51 1.372(11)
C51 C52 1.367(10)
C53 C58 1.373(9)
C53 C54 1.401(8)
C54 C55 1.393(9)
C55 C56 1.365(10)
C56 C57 1.389(10)
C57 C58 1.385(9)
B C13B 1.641(10)
B C1B 1.642(10)
B C7B 1.652(10)
B C19B 1.658(10)
C1B C6B 1.393(10)
C1B C2B 1.398(10)
C2B C3B 1.381(12)
C3B C4B 1.370(15)
C4B C5B 1.369(15)
C5B C6B 1.386(11)
C7B C12B 1.388(9)
C7B C8B 1.391(9)
C8B C9B 1.382(10)
C9B C10B 1.377(10)
C10B C11B 1.346(10)
C11B C12B 1.383(9)
C13B C18B 1.396(9)
C13B C14B 1.398(9)
C14B C15B 1.374(11)
C15B C16B 1.364(11)
C16B C17B 1.348(11)
C17B C18B 1.373(10)
C19B C24B 1.388(9)
C19B C20B 1.409(10)
C20B C21B 1.384(10)
C21B C22B 1.361(12)
C22B C23B 1.391(11)
C23B C24B 1.395(10)
N7 C1N 1.112(13)
C1N C2N 1.440(14)
